data_7220918
loop_
_publ_author_name
'Z\'u\~niga-Villarreal, No\'e'
'Hern\'andez-Ju\'arez, Mart\'in'
'Toscano, Ruben Alfredo'
'Cortes-Guzman, Fernando'

_publ_section_title
;
 Hydrogen and oxygen activation by an iridium precursor containing the
 4,5-bis(diphenylthiophosphinoyl)-1,2,3-triazole ligand
;
_journal_name_full 'RSC Adv.'
_journal_paper_doi 10.1039/C5RA07698F
_journal_year 2015
_chemical_formula_moiety 'C42 H48 Ir N3 P2 S2, C7 H8'
_chemical_formula_sum 'C49 H56 Ir N3 P2 S2'
_chemical_formula_weight 1005.22
_chemical_name_systematic '[Ir(\k2-S,N-(4,5-(P(S)Ph2)2Tz))(coe)2] '
_space_group_crystal_system monoclinic
_space_group_IT_number 14
_space_group_name_Hall '-P 2ybc'
_space_group_name_H-M_alt 'P 1 21/c 1'
_symmetry_space_group_name_Hall '-P 2ybc'
_symmetry_space_group_name_H-M 'P 1 21/c 1'
_atom_sites_solution_hydrogens geom
_atom_sites_solution_primary direct
_atom_sites_solution_secondary difmap
_audit_creation_method SHELXL-2013
_audit_update_record
;
2015-04-24 deposited with the CCDC.
2015-06-26 downloaded from the CCDC.
;
_cell_angle_alpha 90
_cell_angle_beta 105.251(11)
_cell_angle_gamma 90
_cell_formula_units_Z 4
_cell_length_a 12.944(3)
_cell_length_b 17.317(3)
_cell_length_c 20.834(4)
_cell_measurement_reflns_used 1739
_cell_measurement_temperature 150(2)
_cell_measurement_theta_max 23.31
_cell_measurement_theta_min 2.34
_cell_volume 4505.5(16)
_computing_cell_refinement 'APEX2 v2012.10.0(Bruker, 2012)'
_computing_data_collection 'APEX2 v2012.10.0(Bruker, 2012)'
_computing_data_reduction 'SAINT V8.27B (Bruker, 2012)'
_computing_molecular_graphics 'SHELXTL V 6.12 (Sheldrick, 2000)'
_computing_publication_material 'SHELXTL V 6.12 (Sheldrick, 2000)'
_computing_structure_refinement 'SHELXL-2013 (Sheldrick, 2013)'
_computing_structure_solution 'SHELXS-97 (Sheldrick, 2008)'
_diffrn_ambient_temperature 150(2)
_diffrn_detector_area_resol_mean 8.333
_diffrn_measured_fraction_theta_full 0.999
_diffrn_measured_fraction_theta_max 0.999
_diffrn_measurement_device_type 'Bruker Smart Apex CCD diffractometer 01-670-01'
_diffrn_measurement_method \w-scans
_diffrn_radiation_monochromator graphite
_diffrn_radiation_type MoK\a
_diffrn_radiation_wavelength 0.71073
_diffrn_reflns_av_R_equivalents 0.2242
_diffrn_reflns_av_unetI/netI 0.2378
_diffrn_reflns_laue_measured_fraction_full 0.999
_diffrn_reflns_laue_measured_fraction_max 0.999
_diffrn_reflns_limit_h_max 7
_diffrn_reflns_limit_h_min -15
_diffrn_reflns_limit_k_max 20
_diffrn_reflns_limit_k_min -20
_diffrn_reflns_limit_l_max 25
_diffrn_reflns_limit_l_min -21
_diffrn_reflns_number 22307
_diffrn_reflns_point_group_measured_fraction_full 0.999
_diffrn_reflns_point_group_measured_fraction_max 0.999
_diffrn_reflns_theta_full 25.242
_diffrn_reflns_theta_max 25.349
_diffrn_reflns_theta_min 1.552
_diffrn_source 'fine-focus sealed tube'
_exptl_absorpt_coefficient_mu 3.164
_exptl_absorpt_correction_T_max 0.8785
_exptl_absorpt_correction_T_min 0.3612
_exptl_absorpt_correction_type multi-scan
_exptl_absorpt_process_details '(Sheldrick, 2008)'
_exptl_crystal_colour orange
_exptl_crystal_density_diffrn 1.482
_exptl_crystal_description prism
_exptl_crystal_F_000 2040
_exptl_crystal_size_max 0.404
_exptl_crystal_size_mid 0.113
_exptl_crystal_size_min 0.042
_refine_diff_density_max 3.345
_refine_diff_density_min -3.025
_refine_diff_density_rms 0.242
_refine_ls_extinction_coef 0.00072(15)
_refine_ls_extinction_expression Fc^*^=kFc[1+0.001xFc^2^\l^3^/sin(2\q)]^-1/4^
_refine_ls_extinction_method SHELXL
_refine_ls_goodness_of_fit_ref 0.929
_refine_ls_hydrogen_treatment constr
_refine_ls_matrix_type full
_refine_ls_number_parameters 527
_refine_ls_number_reflns 8244
_refine_ls_number_restraints 382
_refine_ls_restrained_S_all 0.909
_refine_ls_R_factor_all 0.1906
_refine_ls_R_factor_gt 0.0850
_refine_ls_shift/su_max 0.000
_refine_ls_shift/su_mean 0.000
_refine_ls_structure_factor_coef Fsqd
_refine_ls_weighting_details 'w=1/[\s^2^(Fo^2^)+(0.0954P)^2^] where P=(Fo^2^+2Fc^2^)/3'
_refine_ls_weighting_scheme calc
_refine_ls_wR_factor_gt 0.1777
_refine_ls_wR_factor_ref 0.2309
_reflns_Friedel_coverage 0.000
_reflns_number_gt 3838
_reflns_number_total 8244
_reflns_threshold_expression 'I > 2\s(I)'
_cod_data_source_file c5ra07698f2.cif
_cod_data_source_block Compound_1
_cod_database_code 7220918
_shelx_space_group_comment
;
The symmetry employed for this shelxl refinement is uniquely defined
by the following loop, which should always be used as a source of
symmetry information in preference to the above space-group names.
They are only intended as comments.
;
_shelx_estimated_absorpt_t_min 0.361
_shelx_estimated_absorpt_t_max 0.879
_shelxl_version_number 2013-4

loop_
_space_group_symop_operation_xyz
'x, y, z'
'-x, y+1/2, -z+1/2'
'-x, -y, -z'
'x, -y-1/2, z-1/2'

loop_
_atom_site_label
_atom_site_type_symbol
_atom_site_fract_x
_atom_site_fract_y
_atom_site_fract_z
_atom_site_U_iso_or_equiv
_atom_site_adp_type
_atom_site_occupancy
_atom_site_site_symmetry_order
_atom_site_calc_flag
_atom_site_refinement_flags_posn
_atom_site_refinement_flags_adp
_atom_site_refinement_flags_occupancy
_atom_site_disorder_assembly
_atom_site_disorder_group
Ir1 Ir 0.32079(5) 0.27405(4) 0.36434(3) 0.0272(2) Uani 1 1 d . . . . .
S1 S -0.1743(4) 0.2214(3) 0.4083(2) 0.0419(12) Uani 1 1 d . . . . .
P1 P -0.1479(4) 0.2080(3) 0.3206(2) 0.0313(11) Uani 1 1 d . . . . .
S2 S 0.2566(4) 0.3538(3) 0.4383(2) 0.0357(11) Uani 1 1 d . . . . .
P2 P 0.1027(3) 0.3195(3) 0.4238(2) 0.0277(10) Uani 1 1 d . . . . .
N1 N 0.1638(11) 0.2373(8) 0.3306(6) 0.031(2) Uani 1 1 d . . . . .
N2 N 0.1263(11) 0.1873(8) 0.2782(6) 0.031(2) Uani 1 1 d . . . . .
N3 N 0.0250(11) 0.1714(8) 0.2711(6) 0.031(2) Uani 1 1 d . . . . .
C4 C -0.0084(13) 0.2115(9) 0.3208(8) 0.029(4) Uani 1 1 d . . . . .
C5 C 0.0787(13) 0.2510(8) 0.3568(8) 0.024(4) Uani 1 1 d . . . . .
C6 C -0.2071(16) 0.2806(12) 0.2616(10) 0.051(5) Uani 1 1 d . . . . .
C7 C -0.1726(16) 0.2966(12) 0.2033(11) 0.058(6) Uani 1 1 d . . . . .
H7 H -0.1154 0.2681 0.1941 0.069 Uiso 1 1 calc R U . . .
C8 C -0.223(2) 0.3538(14) 0.1603(12) 0.076(8) Uani 1 1 d . . . . .
H8 H -0.2002 0.3636 0.1214 0.091 Uiso 1 1 calc R U . . .
C9 C -0.306(2) 0.3975(15) 0.1718(16) 0.084(10) Uani 1 1 d . . . . .
H9 H -0.3399 0.4357 0.1407 0.100 Uiso 1 1 calc R U . . .
C10 C -0.3387(18) 0.3853(15) 0.2279(17) 0.085(9) Uani 1 1 d . . . . .
H10 H -0.3941 0.4165 0.2362 0.102 Uiso 1 1 calc R U . . .
C11 C -0.2906(17) 0.3253(12) 0.2754(13) 0.065(7) Uani 1 1 d . . . . .
H11 H -0.3144 0.3164 0.3142 0.078 Uiso 1 1 calc R U . . .
C12 C -0.1906(13) 0.1154(10) 0.2851(8) 0.030(4) Uani 1 1 d . . . . .
C13 C -0.2203(15) 0.1002(11) 0.2163(9) 0.044(5) Uani 1 1 d . . . . .
H13 H -0.2191 0.1414 0.1863 0.052 Uiso 1 1 calc R U . . .
C14 C -0.2511(14) 0.0280(10) 0.1908(9) 0.037(5) Uani 1 1 d . . . . .
H14 H -0.2720 0.0200 0.1441 0.045 Uiso 1 1 calc R U . . .
C15 C -0.2513(14) -0.0329(10) 0.2338(10) 0.040(5) Uani 1 1 d . . . . .
H15 H -0.2725 -0.0829 0.2166 0.048 Uiso 1 1 calc R U . . .
C16 C -0.2195(15) -0.0203(10) 0.3042(9) 0.039(5) Uani 1 1 d . . . . .
H16 H -0.2201 -0.0615 0.3342 0.047 Uiso 1 1 calc R U . . .
C17 C -0.1887(15) 0.0515(11) 0.3268(10) 0.042(5) Uani 1 1 d . . . . .
H17 H -0.1645 0.0592 0.3736 0.050 Uiso 1 1 calc R U . . .
C18 C 0.0805(13) 0.2716(12) 0.4989(8) 0.038(4) Uani 1 1 d . . . . .
C19 C 0.0704(16) 0.3185(11) 0.5512(9) 0.047(5) Uani 1 1 d . . . . .
H19 H 0.0714 0.3731 0.5474 0.056 Uiso 1 1 calc R U . . .
C20 C 0.0590(17) 0.2847(13) 0.6074(11) 0.061(6) Uani 1 1 d . . . . .
H20 H 0.0483 0.3156 0.6427 0.074 Uiso 1 1 calc R U . . .
C21 C 0.0629(16) 0.2065(13) 0.6134(11) 0.056(6) Uani 1 1 d . . . . .
H21 H 0.0545 0.1826 0.6528 0.068 Uiso 1 1 calc R U . . .
C22 C 0.0795(16) 0.1607(11) 0.5607(11) 0.052(6) Uani 1 1 d . . . . .
H22 H 0.0854 0.1062 0.5648 0.063 Uiso 1 1 calc R U . . .
C23 C 0.0866(16) 0.1962(11) 0.5049(9) 0.041(5) Uani 1 1 d . . . . .
H23 H 0.0963 0.1660 0.4688 0.049 Uiso 1 1 calc R U . . .
C24 C 0.0099(15) 0.3980(10) 0.3967(9) 0.040(5) Uani 1 1 d . . . . .
C25 C 0.0257(17) 0.4408(12) 0.3406(11) 0.057(6) Uani 1 1 d . . . . .
H25 H 0.0852 0.4280 0.3240 0.069 Uiso 1 1 calc R U . . .
C26 C -0.040(2) 0.4981(13) 0.3105(12) 0.071(7) Uani 1 1 d . . . . .
H26 H -0.0300 0.5240 0.2724 0.085 Uiso 1 1 calc R U . . .
C27 C -0.1232(19) 0.5172(13) 0.3382(14) 0.070(7) Uani 1 1 d . . . . .
H27 H -0.1684 0.5591 0.3194 0.084 Uiso 1 1 calc R U . . .
C28 C -0.1438(17) 0.4791(12) 0.3909(14) 0.065(7) Uani 1 1 d . . . . .
H28 H -0.2024 0.4943 0.4075 0.078 Uiso 1 1 calc R U . . .
C29 C -0.0773(14) 0.4168(10) 0.4207(10) 0.042(5) Uani 1 1 d . . . . .
H29 H -0.0921 0.3885 0.4563 0.050 Uiso 1 1 calc R U . . .
C30 C 0.4806(13) 0.2707(11) 0.4286(7) 0.034(2) Uani 1 1 d . U . . .
H30 H 0.4784 0.2199 0.4111 0.041 Uiso 1 1 calc R U . . .
C31 C 0.4756(13) 0.3306(10) 0.3873(8) 0.034(2) Uani 1 1 d . U . . .
H31 H 0.4681 0.3193 0.3417 0.041 Uiso 1 1 calc R U . . .
C32 C 0.4809(14) 0.4154(10) 0.4073(9) 0.041(3) Uani 1 1 d . U . . .
H32A H 0.4410 0.4232 0.4413 0.049 Uiso 1 1 calc R U . . .
H32B H 0.4465 0.4472 0.3680 0.049 Uiso 1 1 calc R U . . .
C33 C 0.5973(14) 0.4416(12) 0.4352(10) 0.045(3) Uani 1 1 d . U . . .
H33A H 0.5992 0.4987 0.4339 0.054 Uiso 1 1 calc R U . . .
H33B H 0.6398 0.4222 0.4055 0.054 Uiso 1 1 calc R U . . .
C34 C 0.6522(16) 0.4150(12) 0.5071(10) 0.053(3) Uani 1 1 d . U . . .
H34A H 0.7177 0.4464 0.5237 0.063 Uiso 1 1 calc R U . . .
H34B H 0.6035 0.4272 0.5352 0.063 Uiso 1 1 calc R U . . .
C35 C 0.6831(16) 0.3313(12) 0.5173(10) 0.055(3) Uani 1 1 d . U . . .
H35A H 0.7553 0.3284 0.5486 0.066 Uiso 1 1 calc R U . . .
H35B H 0.6883 0.3098 0.4743 0.066 Uiso 1 1 calc R U . . .
C36 C 0.6063(15) 0.2789(13) 0.5446(9) 0.051(3) Uani 1 1 d . U . . .
H36A H 0.6319 0.2249 0.5456 0.062 Uiso 1 1 calc R U . . .
H36B H 0.6112 0.2943 0.5910 0.062 Uiso 1 1 calc R U . . .
C37 C 0.4899(14) 0.2811(11) 0.5056(8) 0.040(3) Uani 1 1 d . U . . .
H37A H 0.4579 0.3310 0.5132 0.048 Uiso 1 1 calc R U . . .
H37B H 0.4502 0.2392 0.5211 0.048 Uiso 1 1 calc R U . . .
C38 C 0.3335(14) 0.2463(9) 0.2634(8) 0.032(3) Uani 1 1 d . U . . .
H38 H 0.2617 0.2641 0.2544 0.038 Uiso 1 1 calc R U . . .
C39 C 0.3629(13) 0.1824(10) 0.3052(8) 0.031(3) Uani 1 1 d . U . . .
H39 H 0.3123 0.1616 0.3263 0.037 Uiso 1 1 calc R U . . .
C40 C 0.4738(14) 0.1447(10) 0.3184(9) 0.038(3) Uani 1 1 d . U . . .
H40A H 0.4870 0.1141 0.3599 0.046 Uiso 1 1 calc R U . . .
H40B H 0.5288 0.1858 0.3254 0.046 Uiso 1 1 calc R U . . .
C41 C 0.4872(15) 0.0906(10) 0.2605(9) 0.042(3) Uani 1 1 d . U . . .
H41A H 0.5540 0.0605 0.2767 0.050 Uiso 1 1 calc R U . . .
H41B H 0.4269 0.0534 0.2502 0.050 Uiso 1 1 calc R U . . .
C42 C 0.4912(15) 0.1318(11) 0.1951(9) 0.044(3) Uani 1 1 d . U . . .
H42A H 0.5467 0.1725 0.2062 0.053 Uiso 1 1 calc R U . . .
H42B H 0.5145 0.0937 0.1663 0.053 Uiso 1 1 calc R U . . .
C43 C 0.3873(15) 0.1684(10) 0.1551(9) 0.041(3) Uani 1 1 d . U . . .
H43A H 0.3275 0.1483 0.1716 0.050 Uiso 1 1 calc R U . . .
H43B H 0.3744 0.1526 0.1080 0.050 Uiso 1 1 calc R U . . .
C44 C 0.3868(16) 0.2565(10) 0.1585(9) 0.043(3) Uani 1 1 d . U . . .
H44A H 0.3157 0.2755 0.1330 0.052 Uiso 1 1 calc R U . . .
H44B H 0.4405 0.2768 0.1367 0.052 Uiso 1 1 calc R U . . .
C45 C 0.4116(9) 0.2897(7) 0.2308(5) 0.037(3) Uani 1 1 d . U . . .
H45A H 0.4869 0.2797 0.2552 0.044 Uiso 1 1 calc R U . . .
H45B H 0.3984 0.3461 0.2300 0.044 Uiso 1 1 calc R U . . .
C46 C 0.3335(9) 0.0359(7) 0.5088(5) 0.064(4) Uani 0.628(18) 1 d DR U P A 1
C47 C 0.2736(9) -0.0233(7) 0.5262(5) 0.064(4) Uani 0.628(18) 1 d R U P A 1
H47 H 0.3005 -0.0507 0.5667 0.077 Uiso 0.628(18) 1 calc R U P A 1
C48 C 0.1743(9) -0.0424(7) 0.4844(5) 0.065(4) Uani 0.628(18) 1 d R U P A 1
H48 H 0.1334 -0.0829 0.4962 0.078 Uiso 0.628(18) 1 calc R U P A 1
C49 C 0.1349(9) -0.0024(7) 0.4252(5) 0.065(4) Uani 0.628(18) 1 d R U P A 1
H49 H 0.0671 -0.0154 0.3966 0.078 Uiso 0.628(18) 1 calc R U P A 1
C50 C 0.1948(9) 0.0569(7) 0.4078(5) 0.066(4) Uani 0.628(18) 1 d R U P A 1
H50 H 0.1679 0.0843 0.3673 0.079 Uiso 0.628(18) 1 calc R U P A 1
C51 C 0.2941(9) 0.0760(7) 0.4496(5) 0.064(4) Uani 0.628(18) 1 d R U P A 1
H51 H 0.3351 0.1165 0.4378 0.077 Uiso 0.628(18) 1 calc R U P A 1
C52 C 0.4392(10) 0.0530(12) 0.5572(8) 0.070(6) Uani 0.628(18) 1 d D U P A 1
H52A H 0.4373 0.1046 0.5760 0.105 Uiso 0.628(18) 1 calc R U P A 1
H52B H 0.4961 0.0508 0.5341 0.105 Uiso 0.628(18) 1 calc R U P A 1
H52C H 0.4534 0.0146 0.5930 0.105 Uiso 0.628(18) 1 calc R U P A 1
C46B C 0.1916(10) 0.0103(12) 0.4435(8) 0.065(4) Uani 0.372(18) 1 d DR U P A 2
C47B C 0.2235(10) -0.0429(12) 0.4949(8) 0.064(4) Uani 0.372(18) 1 d R U P A 2
H47B H 0.1772 -0.0842 0.4989 0.077 Uiso 0.372(18) 1 calc R U P A 2
C48B C 0.3231(10) -0.0358(12) 0.5404(8) 0.064(4) Uani 0.372(18) 1 d R U P A 2
H48B H 0.3449 -0.0721 0.5754 0.077 Uiso 0.372(18) 1 calc R U P A 2
C49B C 0.3907(10) 0.0246(12) 0.5345(8) 0.065(4) Uani 0.372(18) 1 d R U P A 2
H49B H 0.4588 0.0295 0.5656 0.078 Uiso 0.372(18) 1 calc R U P A 2
C50B C 0.3588(10) 0.0779(12) 0.4832(8) 0.066(4) Uani 0.372(18) 1 d R U P A 2
H50B H 0.4051 0.1192 0.4792 0.079 Uiso 0.372(18) 1 calc R U P A 2
C51B C 0.2593(10) 0.0707(12) 0.4377(8) 0.065(4) Uani 0.372(18) 1 d R U P A 2
H51B H 0.2374 0.1071 0.4026 0.078 Uiso 0.372(18) 1 calc R U P A 2
C52B C 0.0825(18) 0.016(4) 0.3959(19) 0.069(6) Uani 0.372(18) 1 d D U P A 2
H52D H 0.0653 -0.0320 0.3710 0.104 Uiso 0.372(18) 1 calc R U P A 2
H52E H 0.0818 0.0591 0.3649 0.104 Uiso 0.372(18) 1 calc R U P A 2
H52F H 0.0293 0.0262 0.4208 0.104 Uiso 0.372(18) 1 calc R U P A 2

loop_
_atom_site_aniso_label
_atom_site_aniso_U_11
_atom_site_aniso_U_22
_atom_site_aniso_U_33
_atom_site_aniso_U_23
_atom_site_aniso_U_13
_atom_site_aniso_U_12
Ir1 0.0376(4) 0.0368(4) 0.0104(3) -0.0008(4) 0.0117(2) -0.0008(4)
S1 0.051(3) 0.051(3) 0.032(3) -0.012(3) 0.024(2) -0.006(3)
P1 0.038(3) 0.041(3) 0.018(2) 0.000(2) 0.012(2) -0.001(2)
S2 0.043(3) 0.046(3) 0.023(3) -0.011(2) 0.018(2) -0.006(2)
P2 0.035(3) 0.036(3) 0.014(2) -0.001(2) 0.011(2) -0.003(2)
N1 0.046(5) 0.043(5) 0.008(4) -0.006(4) 0.016(4) -0.008(4)
N2 0.046(5) 0.043(5) 0.008(4) -0.006(4) 0.016(4) -0.008(4)
N3 0.046(5) 0.043(5) 0.008(4) -0.006(4) 0.016(4) -0.008(4)
C4 0.041(10) 0.027(10) 0.022(9) -0.001(7) 0.010(8) -0.007(8)
C5 0.037(10) 0.033(10) 0.009(8) 0.006(6) 0.016(7) 0.013(7)
C6 0.058(13) 0.044(12) 0.045(13) 0.004(11) 0.002(10) -0.005(11)
C7 0.047(12) 0.071(16) 0.052(15) 0.029(12) 0.006(11) 0.003(10)
C8 0.088(19) 0.074(18) 0.048(16) 0.048(14) -0.012(14) -0.023(15)
C9 0.069(19) 0.053(16) 0.10(3) 0.027(16) -0.034(17) -0.025(14)
C10 0.038(14) 0.09(2) 0.11(3) 0.014(19) -0.012(15) 0.029(13)
C11 0.057(14) 0.044(13) 0.09(2) -0.012(13) 0.005(13) 0.011(11)
C12 0.028(10) 0.041(11) 0.019(10) -0.008(8) 0.002(8) 0.007(8)
C13 0.061(13) 0.051(12) 0.019(11) 0.000(9) 0.010(9) -0.016(10)
C14 0.051(12) 0.046(12) 0.017(10) -0.007(9) 0.012(9) -0.005(9)
C15 0.039(11) 0.035(11) 0.045(13) -0.008(9) 0.011(10) -0.012(9)
C16 0.065(13) 0.036(11) 0.020(11) 0.008(8) 0.018(10) 0.002(10)
C17 0.053(13) 0.043(12) 0.029(12) 0.004(9) 0.009(10) -0.012(10)
C18 0.042(10) 0.050(12) 0.023(10) 0.004(10) 0.013(8) 0.005(11)
C19 0.089(16) 0.038(11) 0.029(12) -0.012(9) 0.041(11) -0.003(11)
C20 0.083(16) 0.066(16) 0.048(14) -0.024(12) 0.039(12) -0.015(13)
C21 0.064(14) 0.077(18) 0.030(12) -0.014(11) 0.015(10) -0.002(11)
C22 0.069(15) 0.039(12) 0.042(14) 0.002(10) 0.001(11) -0.007(10)
C23 0.068(14) 0.041(11) 0.019(11) 0.002(9) 0.022(10) 0.014(10)
C24 0.050(12) 0.047(12) 0.023(11) -0.010(9) 0.011(9) -0.004(9)
C25 0.065(15) 0.076(15) 0.045(14) 0.027(12) 0.038(12) 0.029(12)
C26 0.095(19) 0.064(16) 0.055(17) 0.041(13) 0.022(15) 0.033(14)
C27 0.063(16) 0.049(14) 0.08(2) 0.015(14) -0.008(15) 0.009(12)
C28 0.058(15) 0.045(13) 0.11(2) -0.020(14) 0.050(15) -0.005(11)
C29 0.038(11) 0.040(11) 0.051(14) -0.001(10) 0.018(10) 0.004(9)
C30 0.047(5) 0.052(5) 0.009(4) -0.004(4) 0.018(4) 0.001(5)
C31 0.047(5) 0.052(5) 0.009(4) -0.004(4) 0.018(4) 0.001(5)
C32 0.047(6) 0.053(5) 0.023(6) -0.003(5) 0.011(5) -0.004(6)
C33 0.045(7) 0.061(7) 0.030(7) -0.007(6) 0.013(6) -0.004(6)
C34 0.051(7) 0.074(7) 0.030(7) -0.008(7) 0.006(6) -0.004(7)
C35 0.056(7) 0.075(7) 0.026(7) -0.005(6) -0.002(6) -0.004(7)
C36 0.061(7) 0.070(7) 0.019(6) -0.008(6) 0.005(5) 0.002(7)
C37 0.057(6) 0.060(7) 0.007(5) 0.002(5) 0.015(5) 0.005(6)
C38 0.049(7) 0.035(7) 0.019(6) -0.001(5) 0.024(5) -0.002(5)
C39 0.039(6) 0.036(6) 0.024(6) 0.002(5) 0.019(5) -0.001(5)
C40 0.042(6) 0.048(7) 0.030(6) -0.009(5) 0.019(6) 0.006(5)
C41 0.053(7) 0.048(7) 0.027(6) -0.013(5) 0.014(6) 0.005(6)
C42 0.056(7) 0.054(7) 0.027(6) -0.014(6) 0.016(6) -0.002(6)
C43 0.057(7) 0.059(7) 0.015(6) -0.011(5) 0.021(5) 0.000(6)
C44 0.064(7) 0.057(7) 0.017(6) -0.004(5) 0.025(6) -0.001(6)
C45 0.057(7) 0.043(7) 0.018(6) -0.001(5) 0.023(6) -0.006(6)
C46 0.090(9) 0.076(8) 0.034(8) -0.012(6) 0.032(6) -0.010(6)
C47 0.092(9) 0.077(8) 0.033(8) -0.011(6) 0.032(6) -0.011(7)
C48 0.091(9) 0.077(8) 0.036(8) -0.011(6) 0.031(7) -0.011(7)
C49 0.091(9) 0.076(8) 0.036(8) -0.012(6) 0.030(7) -0.009(7)
C50 0.093(9) 0.074(8) 0.037(8) -0.011(6) 0.030(6) -0.009(7)
C51 0.091(9) 0.076(8) 0.035(8) -0.011(6) 0.032(6) -0.010(7)
C52 0.094(11) 0.083(12) 0.040(11) -0.008(9) 0.028(7) -0.014(9)
C46B 0.091(9) 0.076(8) 0.036(8) -0.012(6) 0.030(6) -0.010(6)
C47B 0.091(9) 0.077(8) 0.034(8) -0.011(6) 0.032(7) -0.011(7)
C48B 0.091(9) 0.076(8) 0.034(8) -0.012(6) 0.031(7) -0.009(7)
C49B 0.091(9) 0.077(8) 0.034(8) -0.013(6) 0.031(7) -0.011(7)
C50B 0.092(9) 0.076(8) 0.037(9) -0.012(6) 0.032(7) -0.011(7)
C51B 0.093(9) 0.075(8) 0.036(8) -0.011(6) 0.032(7) -0.009(7)
C52B 0.097(11) 0.074(13) 0.038(12) -0.016(10) 0.023(9) -0.011(9)

loop_
_atom_type_symbol
_atom_type_description
_atom_type_scat_dispersion_real
_atom_type_scat_dispersion_imag
_atom_type_scat_source
C C 0.0033 0.0016 'International Tables Vol C Tables 4.2.6.8 and 6.1.1.4'
H H 0.0000 0.0000 'International Tables Vol C Tables 4.2.6.8 and 6.1.1.4'
N N 0.0061 0.0033 'International Tables Vol C Tables 4.2.6.8 and 6.1.1.4'
P P 0.1023 0.0942 'International Tables Vol C Tables 4.2.6.8 and 6.1.1.4'
S S 0.1246 0.1234 'International Tables Vol C Tables 4.2.6.8 and 6.1.1.4'
Ir Ir -1.4442 7.9887 'International Tables Vol C Tables 4.2.6.8 and 6.1.1.4'

loop_
_geom_angle_atom_site_label_1
_geom_angle_atom_site_label_2
_geom_angle_atom_site_label_3
_geom_angle
N1 Ir1 C30 154.4(6)
N1 Ir1 C39 87.3(6)
C30 Ir1 C39 89.4(7)
N1 Ir1 C31 169.3(6)
C30 Ir1 C31 36.1(6)
C39 Ir1 C31 95.8(6)
N1 Ir1 C38 85.5(6)
C30 Ir1 C38 106.7(6)
C39 Ir1 C38 37.3(6)
C31 Ir1 C38 90.7(6)
N1 Ir1 S2 85.4(4)
C30 Ir1 S2 93.2(4)
C39 Ir1 S2 168.1(4)
C31 Ir1 S2 93.1(4)
C38 Ir1 S2 150.6(5)
C6 P1 C12 108.4(9)
C6 P1 C4 103.0(9)
C12 P1 C4 103.3(7)
C6 P1 S1 114.3(8)
C12 P1 S1 112.4(6)
C4 P1 S1 114.4(6)
P2 S2 Ir1 103.3(2)
C5 P2 C24 106.9(8)
C5 P2 C18 109.0(8)
C24 P2 C18 111.2(8)
C5 P2 S2 105.8(5)
C24 P2 S2 112.0(6)
C18 P2 S2 111.7(6)
C5 N1 N2 105.7(12)
C5 N1 Ir1 129.2(11)
N2 N1 Ir1 124.9(9)
N3 N2 N1 110.8(11)
N2 N3 C4 107.7(13)
C5 C4 N3 106.5(13)
C5 C4 P1 134.4(12)
N3 C4 P1 118.8(12)
C4 C5 N1 109.2(13)
C4 C5 P2 135.1(12)
N1 C5 P2 115.5(12)
C11 C6 C7 119(2)
C11 C6 P1 117.2(17)
C7 C6 P1 123.4(16)
C8 C7 C6 119(2)
C7 C8 C9 122(3)
C10 C9 C8 120(2)
C9 C10 C11 121(2)
C6 C11 C10 118(2)
C17 C12 C13 116.1(16)
C17 C12 P1 119.7(14)
C13 C12 P1 124.0(14)
C14 C13 C12 122.4(17)
C13 C14 C15 119.6(18)
C14 C15 C16 119.8(17)
C17 C16 C15 118.5(17)
C16 C17 C12 123.5(18)
C23 C18 C19 121.4(17)
C23 C18 P2 120.3(14)
C19 C18 P2 117.8(15)
C20 C19 C18 118.7(18)
C19 C20 C21 120.1(19)
C20 C21 C22 120(2)
C23 C22 C21 118.5(19)
C18 C23 C22 121.5(18)
C29 C24 C25 118.2(18)
C29 C24 P2 127.0(15)
C25 C24 P2 114.6(13)
C26 C25 C24 123.2(18)
C25 C26 C27 116(2)
C28 C27 C26 124(2)
C27 C28 C29 119.6(19)
C24 C29 C28 118.6(19)
C31 C30 C37 122.6(17)
C31 C30 Ir1 72.7(11)
C37 C30 Ir1 115.6(10)
C30 C31 C32 125.6(16)
C30 C31 Ir1 71.1(10)
C32 C31 Ir1 118.0(11)
C31 C32 C33 111.0(15)
C32 C33 C34 115.7(16)
C35 C34 C33 117.5(17)
C34 C35 C36 116.3(17)
C37 C36 C35 115.5(16)
C36 C37 C30 109.9(13)
C39 C38 C45 123.7(15)
C39 C38 Ir1 69.8(9)
C45 C38 Ir1 122.2(10)
C38 C39 C40 122.4(15)
C38 C39 Ir1 73.0(9)
C40 C39 Ir1 125.0(12)
C39 C40 C41 113.8(15)
C42 C41 C40 115.8(15)
C43 C42 C41 116.4(15)
C42 C43 C44 113.9(16)
C43 C44 C45 114.2(14)
C38 C45 C44 104.6(11)
C47 C46 C51 120.0
C47 C46 C52 116.3(10)
C51 C46 C52 123.7(10)
C48 C47 C46 120.0
C49 C48 C47 120.0
C48 C49 C50 120.0
C51 C50 C49 120.0
C50 C51 C46 120.0
C47B C46B C51B 120.0
C47B C46B C52B 126(2)
C51B C46B C52B 113(2)
C46B C47B C48B 120.0
C49B C48B C47B 120.0
C48B C49B C50B 120.0
C49B C50B C51B 120.0
C50B C51B C46B 120.0

loop_
_geom_bond_atom_site_label_1
_geom_bond_atom_site_label_2
_geom_bond_distance
Ir1 N1 2.068(13)
Ir1 C30 2.149(17)
Ir1 C39 2.164(16)
Ir1 C31 2.168(17)
Ir1 C38 2.205(15)
Ir1 S2 2.376(4)
S1 P1 1.958(6)
P1 C6 1.78(2)
P1 C12 1.792(17)
P1 C4 1.807(17)
S2 P2 2.025(6)
P2 C5 1.796(16)
P2 C24 1.803(19)
P2 C18 1.859(17)
N1 C5 1.372(18)
N1 N2 1.377(18)
N2 N3 1.310(18)
N3 C4 1.404(19)
C4 C5 1.36(2)
C6 C11 1.42(3)
C6 C7 1.43(3)
C7 C8 1.38(3)
C8 C9 1.38(4)
C9 C10 1.36(4)
C10 C11 1.46(3)
C12 C17 1.40(2)
C12 C13 1.41(2)
C13 C14 1.38(2)
C14 C15 1.38(2)
C15 C16 1.43(3)
C16 C17 1.35(2)
C18 C23 1.31(2)
C18 C19 1.39(2)
C19 C20 1.35(3)
C20 C21 1.36(3)
C21 C22 1.42(3)
C22 C23 1.34(3)
C24 C29 1.39(2)
C24 C25 1.44(3)
C25 C26 1.35(3)
C26 C27 1.39(3)
C27 C28 1.37(3)
C28 C29 1.42(3)
C30 C31 1.34(2)
C30 C37 1.59(2)
C31 C32 1.52(2)
C32 C33 1.53(2)
C33 C34 1.55(3)
C34 C35 1.50(3)
C35 C36 1.56(3)
C36 C37 1.51(2)
C38 C39 1.40(2)
C38 C45 1.553(18)
C39 C40 1.54(2)
C40 C41 1.57(2)
C41 C42 1.55(3)
C42 C43 1.52(3)
C43 C44 1.53(2)
C44 C45 1.564(19)
C46 C47 1.3900
C46 C51 1.3900
C46 C52 1.5001(11)
C47 C48 1.3900
C48 C49 1.3900
C49 C50 1.3900
C50 C51 1.3900
C46B C47B 1.3900
C46B C51B 1.3900
C46B C52B 1.5000(11)
C47B C48B 1.3900
C48B C49B 1.3900
C49B C50B 1.3900
C50B C51B 1.3900
